data_7243848
loop_
_publ_author_name
'Reddy, Soudherpally Thirupathi'
'Sivaramakrishna, Dokku'
'Mamatha, Keerthi'
'Sharma, Manju'
'Swamy, Musti J.'

_publ_section_title
;
 Packing polymorphism, odd--even alternation and thermotropic phase
 transitions in N-,O-diacylethanolamines with varying N-acyl chains. A
 combined experimental and computational study
;
_journal_name_full 'Physical Chemistry Chemical Physics'
_journal_paper_doi 10.1039/D1CP03704H
_journal_year 2021
_chemical_formula_moiety 'C30 H59 N O3'
_chemical_formula_sum 'C30 H59 N O3'
_chemical_formula_weight 481.81
_space_group_crystal_system monoclinic
_space_group_IT_number 14
_space_group_name_Hall '-P 2ybc'
_space_group_name_H-M_alt 'P 1 21/c 1'
_atom_sites_solution_hydrogens mixed
_audit_creation_date 2020-05-19
_audit_creation_method
;
Olex2 1.2
(compiled 2018.05.29 svn.r3508 for OlexSys, GUI svn.r5506)
;
_audit_update_record
;
2020-10-27 deposited with the CCDC.	2021-10-20 downloaded from the CCDC.
;
_cell_angle_alpha 90
_cell_angle_beta 92.787(9)
_cell_angle_gamma 90
_cell_formula_units_Z 4
_cell_length_a 68.97(4)
_cell_length_b 4.852(3)
_cell_length_c 8.906(5)
_cell_measurement_reflns_used 6874
_cell_measurement_temperature 100(2)
_cell_measurement_theta_max 26.35
_cell_measurement_theta_min 2.66
_cell_volume 2977(3)
_computing_molecular_graphics 'Olex2 (Dolomanov et al., 2009)'
_computing_publication_material 'Olex2 (Dolomanov et al., 2009)'
_computing_structure_refinement 'ShelXL (Sheldrick, 2015)'
_diffrn_ambient_temperature 100.15
_diffrn_measured_fraction_theta_full 0.970
_diffrn_measured_fraction_theta_max 0.970
_diffrn_measurement_device_type 'CCD area detector'
_diffrn_measurement_method 'phi and omega scans'
_diffrn_radiation_monochromator graphite
_diffrn_radiation_type MoK\a
_diffrn_radiation_wavelength 0.71073
_diffrn_reflns_av_R_equivalents 0.0958
_diffrn_reflns_av_unetI/netI 0.0691
_diffrn_reflns_Laue_measured_fraction_full 0.970
_diffrn_reflns_Laue_measured_fraction_max 0.970
_diffrn_reflns_limit_h_max 81
_diffrn_reflns_limit_h_min -81
_diffrn_reflns_limit_k_max 5
_diffrn_reflns_limit_k_min -5
_diffrn_reflns_limit_l_max 10
_diffrn_reflns_limit_l_min -10
_diffrn_reflns_number 23859
_diffrn_reflns_point_group_measured_fraction_full 0.970
_diffrn_reflns_point_group_measured_fraction_max 0.970
_diffrn_reflns_theta_full 24.998
_diffrn_reflns_theta_max 24.998
_diffrn_reflns_theta_min 1.182
_exptl_absorpt_coefficient_mu 0.067
_exptl_absorpt_correction_type none
_exptl_crystal_colour colourless
_exptl_crystal_colour_primary colourless
_exptl_crystal_density_diffrn 1.075
_exptl_crystal_description plate
_exptl_crystal_F_000 1080
_exptl_crystal_size_max 0.3
_exptl_crystal_size_mid 0.25
_exptl_crystal_size_min 0.1
_refine_diff_density_max 0.311
_refine_diff_density_min -0.307
_refine_diff_density_rms 0.056
_refine_ls_extinction_method none
_refine_ls_goodness_of_fit_ref 1.082
_refine_ls_hydrogen_treatment mixed
_refine_ls_matrix_type full
_refine_ls_number_parameters 313
_refine_ls_number_reflns 5094
_refine_ls_number_restraints 0
_refine_ls_restrained_S_all 1.082
_refine_ls_R_factor_all 0.1929
_refine_ls_R_factor_gt 0.1433
_refine_ls_shift/su_max 0.000
_refine_ls_shift/su_mean 0.000
_refine_ls_structure_factor_coef Fsqd
_refine_ls_weighting_details 'w=1/[\s^2^(Fo^2^)+(0.0722P)^2^+12.1404P] where P=(Fo^2^+2Fc^2^)/3'
_refine_ls_weighting_scheme calc
_refine_ls_wR_factor_gt 0.2996
_refine_ls_wR_factor_ref 0.3252
_reflns_Friedel_coverage 0.000
_reflns_number_gt 3256
_reflns_number_total 5094
_reflns_threshold_expression 'I > 2\s(I)'
_cod_data_source_file d1cp03704h2.cif
_cod_data_source_block nlopb
_cod_depositor_comments
;

2025-01-30
Z value and formula fixed to values more according to usual
chemical conventions.                 miguel
;
_cod_original_formula_weight 32.12
_cod_original_formula_moiety '0.07(C30 H59 N O3)'
_cod_original_formula_units_Z 60
_cod_original_formula_sum 'C2 H3.93 N0.07 O0.20'
_cod_database_code 7243848
_shelx_shelxl_version_number 2018/3
_shelx_space_group_comment
;
The symmetry employed for this shelxl refinement is uniquely defined
by the following loop, which should always be used as a source of
symmetry information in preference to the above space-group names.
They are only intended as comments.
;
_shelx_estimated_absorpt_t_max 0.993
_shelx_estimated_absorpt_t_min 0.980
_olex2_refinement_description
;
1. Fixed Uiso
 At 1.2 times of:
  All C(H,H) groups
 At 1.5 times of:
  All C(H,H,H) groups
2.a Secondary CH2 refined with riding coordinates:
 C21(H21A,H21B), C11(H11A,H11B), C26(H26A,H26B), C24(H24A,H24B), C19(H19A,
 H19B), C23(H23A,H23B), C18(H18A,H18B), C25(H25A,H25B), C20(H20A,H20B), C5(H5A,
 H5B), C6(H6A,H6B), C22(H22A,H22B), C9(H9A,H9B), C8(H8A,H8B), C7(H7A,H7B),
 C17(H17A,H17B), C3(H3A,H3B), C16(H16A,H16B), C10(H10A,H10B), C4(H4A,H4B),
 C27(H27A,H27B), C28(H28A,H28B), C29(H29A,H29B), C2(H2A,H2B), C13(H13A,H13B),
 C14(H14A,H14B)
2.b Idealised Me refined as rotating group:
 C1(H1A,H1B,H1C), C30(H30A,H30B,H30C)
;
_olex2_submission_special_instructions 'No special instructions were received'

loop_
_space_group_symop_operation_xyz
'x, y, z'
'-x, y+1/2, -z+1/2'
'-x, -y, -z'
'x, -y-1/2, z-1/2'

loop_
_atom_site_label
_atom_site_type_symbol
_atom_site_fract_x
_atom_site_fract_y
_atom_site_fract_z
_atom_site_U_iso_or_equiv
_atom_site_adp_type
_atom_site_occupancy
_atom_site_site_symmetry_order
_atom_site_calc_flag
_atom_site_refinement_flags_posn
_atom_site_refinement_flags_adp
_atom_site_refinement_flags_occupancy
_atom_site_disorder_assembly
_atom_site_disorder_group
H1 H 0.3068(7) 0.201(11) 0.702(6) 0.034(15) Uiso 1 1 d . . . . .
C21 C 0.15216(8) 0.4424(12) -0.0302(7) 0.0476(15) Uani 1 1 d . . . . .
H21A H 0.144178 0.472940 0.057715 0.057 Uiso 1 1 calc R . . . .
H21B H 0.153559 0.240836 -0.043353 0.057 Uiso 1 1 calc R . . . .
C11 C 0.32978(7) 0.4598(12) 0.8709(6) 0.0387(13) Uani 1 1 d . . . . .
H11A H 0.330064 0.255801 0.868038 0.046 Uiso 1 1 calc R . . . .
H11B H 0.325570 0.516465 0.970970 0.046 Uiso 1 1 calc R . . . .
C26 C 0.08092(8) 0.5576(14) -0.5057(7) 0.0524(17) Uani 1 1 d . . . . .
H26A H 0.088733 0.522762 -0.594092 0.063 Uiso 1 1 calc R . . . .
H26B H 0.079867 0.759788 -0.493613 0.063 Uiso 1 1 calc R . . . .
C24 C 0.11131(8) 0.5583(13) -0.3362(7) 0.0494(16) Uani 1 1 d . . . . .
H24A H 0.110188 0.760315 -0.323663 0.059 Uiso 1 1 calc R . . . .
H24B H 0.119290 0.524544 -0.423855 0.059 Uiso 1 1 calc R . . . .
C19 C 0.18255(8) 0.4485(13) 0.1393(7) 0.0500(16) Uani 1 1 d . . . . .
H19A H 0.184122 0.247296 0.125883 0.060 Uiso 1 1 calc R . . . .
H19B H 0.174631 0.477498 0.227735 0.060 Uiso 1 1 calc R . . . .
C23 C 0.12168(8) 0.4407(13) -0.1984(7) 0.0480(15) Uani 1 1 d . . . . .
H23A H 0.113796 0.475561 -0.110406 0.058 Uiso 1 1 calc R . . . .
H23B H 0.122797 0.238508 -0.210503 0.058 Uiso 1 1 calc R . . . .
C18 C 0.20226(8) 0.5758(13) 0.1704(7) 0.0517(16) Uani 1 1 d . . . . .
H18A H 0.210042 0.550115 0.080938 0.062 Uiso 1 1 calc R . . . .
H18B H 0.200622 0.776501 0.185411 0.062 Uiso 1 1 calc R . . . .
C25 C 0.09156(8) 0.4423(13) -0.3692(7) 0.0484(15) Uani 1 1 d . . . . .
H25A H 0.083657 0.474990 -0.281045 0.058 Uiso 1 1 calc R . . . .
H25B H 0.092740 0.240343 -0.381872 0.058 Uiso 1 1 calc R . . . .
C20 C 0.17183(8) 0.5642(13) 0.0025(7) 0.0493(15) Uani 1 1 d . . . . .
H20A H 0.170406 0.765682 0.015902 0.059 Uiso 1 1 calc R . . . .
H20B H 0.179773 0.534386 -0.085687 0.059 Uiso 1 1 calc R . . . .
C5 C 0.41930(8) 0.4404(13) 0.4240(7) 0.0494(15) Uani 1 1 d . . . . .
H5A H 0.411492 0.476032 0.329776 0.059 Uiso 1 1 calc R . . . .
H5B H 0.420298 0.238121 0.437034 0.059 Uiso 1 1 calc R . . . .
C6 C 0.40905(8) 0.5581(13) 0.5521(7) 0.0456(15) Uani 1 1 d . . . . .
H6A H 0.408091 0.760421 0.539159 0.055 Uiso 1 1 calc R . . . .
H6B H 0.416854 0.522131 0.646302 0.055 Uiso 1 1 calc R . . . .
C22 C 0.14156(8) 0.5587(13) -0.1677(7) 0.0493(15) Uani 1 1 d . . . . .
H22A H 0.140410 0.760780 -0.155556 0.059 Uiso 1 1 calc R . . . .
H22B H 0.149398 0.524394 -0.256013 0.059 Uiso 1 1 calc R . . . .
C9 C 0.35896(7) 0.4541(12) 0.7144(6) 0.0404(14) Uani 1 1 d . . . . .
H9A H 0.350774 0.501229 0.623623 0.049 Uiso 1 1 calc R . . . .
H9B H 0.359442 0.250666 0.722681 0.049 Uiso 1 1 calc R . . . .
C8 C 0.37904(8) 0.5619(12) 0.6969(7) 0.0440(14) Uani 1 1 d . . . . .
H8A H 0.378372 0.764588 0.684798 0.053 Uiso 1 1 calc R . . . .
H8B H 0.386938 0.522914 0.790319 0.053 Uiso 1 1 calc R . . . .
C7 C 0.38908(8) 0.4433(13) 0.5672(7) 0.0476(15) Uani 1 1 d . . . . .
H7A H 0.381201 0.480669 0.473537 0.057 Uiso 1 1 calc R . . . .
H7B H 0.389990 0.240821 0.579661 0.057 Uiso 1 1 calc R . . . .
C17 C 0.21332(8) 0.4596(14) 0.3046(7) 0.0533(17) Uani 1 1 d . . . . .
H17A H 0.214967 0.258683 0.290359 0.064 Uiso 1 1 calc R . . . .
H17B H 0.205688 0.487112 0.394708 0.064 Uiso 1 1 calc R . . . .
C3 C 0.44974(9) 0.4419(14) 0.2816(7) 0.0539(16) Uani 1 1 d . . . . .
H3A H 0.442169 0.481878 0.186850 0.065 Uiso 1 1 calc R . . . .
H3B H 0.450532 0.239103 0.292653 0.065 Uiso 1 1 calc R . . . .
C16 C 0.23291(8) 0.5893(14) 0.3312(7) 0.0533(17) Uani 1 1 d . . . . .
H16A H 0.240204 0.570094 0.238799 0.064 Uiso 1 1 calc R . . . .
H16B H 0.231139 0.788772 0.349716 0.064 Uiso 1 1 calc R . . . .
C10 C 0.34995(7) 0.5693(12) 0.8493(6) 0.0376(13) Uani 1 1 d . . . . .
H10A H 0.349323 0.772525 0.839904 0.045 Uiso 1 1 calc R . . . .
H10B H 0.358316 0.525246 0.939542 0.045 Uiso 1 1 calc R . . . .
C4 C 0.43922(8) 0.5563(14) 0.4092(7) 0.0544(17) Uani 1 1 d . . . . .
H4A H 0.438178 0.758599 0.396780 0.065 Uiso 1 1 calc R . . . .
H4B H 0.446983 0.520485 0.503664 0.065 Uiso 1 1 calc R . . . .
C27 C 0.06096(9) 0.4426(14) -0.5373(7) 0.0542(17) Uani 1 1 d . . . . .
H27A H 0.061989 0.240373 -0.549379 0.065 Uiso 1 1 calc R . . . .
H27B H 0.053117 0.477800 -0.449123 0.065 Uiso 1 1 calc R . . . .
C15 C 0.24456(10) 0.4721(16) 0.4575(9) 0.064(2) Uani 1 1 d . . . . .
C28 C 0.05050(9) 0.5580(14) -0.6733(8) 0.0562(17) Uani 1 1 d . . . . .
H28A H 0.058287 0.521559 -0.761682 0.067 Uiso 1 1 calc R . . . .
H28B H 0.049544 0.760362 -0.661637 0.067 Uiso 1 1 calc R . . . .
N1 N 0.30482(7) 0.3768(10) 0.6798(6) 0.0429(13) Uani 1 1 d . . . . .
O1 O 0.31375(6) 0.8080(8) 0.7239(5) 0.0586(13) Uani 1 1 d . . . . .
C12 C 0.31537(7) 0.5635(10) 0.7517(6) 0.0334(12) Uani 1 1 d . . . . .
C29 C 0.03047(10) 0.4441(17) -0.7042(9) 0.072(2) Uani 1 1 d . . . . .
H29A H 0.031426 0.241511 -0.714776 0.087 Uiso 1 1 calc R . . . .
H29B H 0.022662 0.482044 -0.616144 0.087 Uiso 1 1 calc R . . . .
C2 C 0.46973(9) 0.5536(17) 0.2701(8) 0.068(2) Uani 1 1 d . . . . .
H2A H 0.468977 0.756783 0.261254 0.082 Uiso 1 1 calc R . . . .
H2B H 0.477402 0.509985 0.363947 0.082 Uiso 1 1 calc R . . . .
O2 O 0.26026(8) 0.5940(16) 0.4868(8) 0.132(3) Uani 1 1 d . . . . .
C1 C 0.47996(10) 0.4436(19) 0.1412(9) 0.085(3) Uani 1 1 d . . . . .
H1A H 0.479926 0.241684 0.144823 0.128 Uiso 1 1 calc GR . . . .
H1B H 0.493383 0.510460 0.145852 0.128 Uiso 1 1 calc GR . . . .
H1C H 0.473363 0.505549 0.047215 0.128 Uiso 1 1 calc GR . . . .
C30 C 0.01991(11) 0.5569(19) -0.8415(10) 0.090(3) Uani 1 1 d . . . . .
H30A H 0.018702 0.757348 -0.832079 0.135 Uiso 1 1 calc GR . . . .
H30B H 0.006955 0.474178 -0.851938 0.135 Uiso 1 1 calc GR . . . .
H30C H 0.027166 0.513055 -0.930346 0.135 Uiso 1 1 calc GR . . . .
C13 C 0.29074(9) 0.4456(15) 0.5607(8) 0.0618(19) Uani 1 1 d . . . . .
H13A H 0.295479 0.605977 0.504402 0.074 Uiso 1 1 calc R . . . .
H13B H 0.289409 0.288337 0.490130 0.074 Uiso 1 1 calc R . . . .
C14 C 0.27280(10) 0.507(2) 0.6138(11) 0.107(4) Uani 1 1 d . . . . .
H14A H 0.274004 0.656501 0.689410 0.129 Uiso 1 1 calc R . . . .
H14B H 0.267280 0.342761 0.661949 0.129 Uiso 1 1 calc R . . . .
O3 O 0.24039(11) 0.291(2) 0.5265(10) 0.182(5) Uani 1 1 d . . . . .

loop_
_atom_site_aniso_label
_atom_site_aniso_U_11
_atom_site_aniso_U_22
_atom_site_aniso_U_33
_atom_site_aniso_U_23
_atom_site_aniso_U_13
_atom_site_aniso_U_12
C21 0.044(3) 0.045(3) 0.053(4) 0.007(3) -0.011(3) 0.003(3)
C11 0.033(3) 0.042(3) 0.040(3) -0.002(3) 0.002(2) 0.002(3)
C26 0.037(3) 0.059(4) 0.059(4) -0.004(3) -0.020(3) -0.002(3)
C24 0.043(3) 0.050(4) 0.053(4) -0.003(3) -0.012(3) 0.003(3)
C19 0.043(3) 0.058(4) 0.048(4) 0.005(3) -0.009(3) 0.002(3)
C23 0.039(3) 0.050(4) 0.053(4) 0.004(3) -0.018(3) 0.000(3)
C18 0.039(3) 0.051(4) 0.064(4) 0.002(3) -0.006(3) 0.002(3)
C25 0.043(3) 0.056(4) 0.046(3) 0.001(3) -0.007(3) -0.001(3)
C20 0.045(3) 0.049(4) 0.053(4) -0.002(3) -0.004(3) 0.003(3)
C5 0.045(4) 0.047(4) 0.056(4) 0.000(3) 0.007(3) 0.003(3)
C6 0.036(3) 0.054(4) 0.046(3) 0.001(3) 0.002(3) 0.001(3)
C22 0.046(4) 0.052(4) 0.049(4) 0.002(3) -0.006(3) -0.001(3)
C9 0.031(3) 0.042(3) 0.048(3) 0.001(3) -0.003(3) -0.004(3)
C8 0.038(3) 0.045(3) 0.049(3) 0.002(3) 0.001(3) 0.001(3)
C7 0.041(3) 0.048(4) 0.053(4) -0.003(3) -0.001(3) -0.002(3)
C17 0.040(3) 0.062(4) 0.056(4) 0.002(3) -0.013(3) -0.004(3)
C3 0.047(4) 0.058(4) 0.057(4) 0.001(3) 0.012(3) 0.004(3)
C16 0.040(3) 0.056(4) 0.061(4) 0.009(3) -0.015(3) 0.003(3)
C10 0.035(3) 0.043(3) 0.035(3) -0.003(3) 0.003(2) -0.003(3)
C4 0.048(4) 0.061(4) 0.057(4) -0.003(3) 0.019(3) -0.007(3)
C27 0.053(4) 0.058(4) 0.051(4) 0.008(3) -0.012(3) 0.000(3)
C15 0.048(4) 0.073(5) 0.069(5) 0.023(4) -0.008(4) -0.022(4)
C28 0.046(4) 0.058(4) 0.063(4) -0.006(3) -0.014(3) 0.002(3)
N1 0.038(3) 0.029(3) 0.061(3) 0.008(2) -0.016(2) 0.006(2)
O1 0.061(3) 0.026(2) 0.088(3) 0.006(2) -0.003(2) 0.005(2)
C12 0.033(3) 0.027(3) 0.042(3) -0.002(2) 0.011(2) 0.006(2)
C29 0.054(4) 0.087(5) 0.075(5) -0.001(4) -0.021(4) -0.003(4)
C2 0.047(4) 0.088(5) 0.070(5) -0.001(4) 0.019(3) -0.007(4)
O2 0.053(3) 0.181(7) 0.155(6) 0.098(5) -0.056(4) -0.042(4)
C1 0.055(4) 0.119(7) 0.084(6) -0.003(5) 0.026(4) 0.005(5)
C30 0.066(5) 0.111(7) 0.089(6) 0.002(5) -0.033(5) 0.004(5)
C13 0.055(4) 0.063(4) 0.066(4) 0.008(4) -0.011(3) 0.010(4)
C14 0.041(4) 0.168(10) 0.109(7) 0.054(7) -0.028(5) -0.010(6)
O3 0.134(6) 0.220(9) 0.181(8) 0.136(7) -0.109(6) -0.100(6)

loop_
_atom_type_symbol
_atom_type_description
_atom_type_scat_dispersion_real
_atom_type_scat_dispersion_imag
_atom_type_scat_source
C C 0.0033 0.0016 'International Tables Vol C Tables 4.2.6.8 and 6.1.1.4'
H H 0.0000 0.0000 'International Tables Vol C Tables 4.2.6.8 and 6.1.1.4'
N N 0.0061 0.0033 'International Tables Vol C Tables 4.2.6.8 and 6.1.1.4'
O O 0.0106 0.0060 'International Tables Vol C Tables 4.2.6.8 and 6.1.1.4'

loop_
_geom_angle_atom_site_label_1
_geom_angle_atom_site_label_2
_geom_angle_atom_site_label_3
_geom_angle
_geom_angle_site_symmetry_1
_geom_angle_site_symmetry_3
_geom_angle_publ_flag
C20 C21 C22 114.2(5) . . ?
C12 C11 C10 111.9(5) . . ?
C25 C26 C27 115.0(5) . . ?
C25 C24 C23 114.3(5) . . ?
C20 C19 C18 113.6(5) . . ?
C22 C23 C24 113.5(5) . . ?
C17 C18 C19 114.4(5) . . ?
C24 C25 C26 115.2(5) . . ?
C21 C20 C19 114.6(5) . . ?
C6 C5 C4 113.4(5) . . ?
C5 C6 C7 113.6(5) . . ?
C23 C22 C21 114.1(5) . . ?
C10 C9 C8 112.2(5) . . ?
C7 C8 C9 114.4(5) . . ?
C8 C7 C6 112.9(5) . . ?
C18 C17 C16 112.9(5) . . ?
C4 C3 C2 113.9(6) . . ?
C15 C16 C17 114.5(6) . . ?
C9 C10 C11 113.2(5) . . ?
C3 C4 C5 114.3(5) . . ?
C28 C27 C26 114.7(6) . . ?
O2 C15 C16 114.4(6) . . ?
O3 C15 C16 125.5(7) . . ?
O3 C15 O2 120.1(7) . . ?
C27 C28 C29 114.6(6) . . ?
C12 N1 C13 122.5(5) . . ?
N1 C12 C11 116.4(5) . . ?
O1 C12 C11 121.4(5) . . ?
O1 C12 N1 122.2(5) . . ?
C30 C29 C28 115.0(7) . . ?
C1 C2 C3 113.6(6) . . ?
C15 O2 C14 120.1(7) . . ?
C14 C13 N1 112.4(6) . . ?
C13 C14 O2 107.8(8) . . ?

loop_
_geom_bond_atom_site_label_1
_geom_bond_atom_site_label_2
_geom_bond_distance
_geom_bond_site_symmetry_2
_geom_bond_publ_flag
C21 C20 1.496(8) . ?
C21 C22 1.505(7) . ?
C11 C10 1.510(7) . ?
C11 C12 1.505(7) . ?
C26 C25 1.498(8) . ?
C26 C27 1.499(8) . ?
C24 C23 1.503(7) . ?
C24 C25 1.490(8) . ?
C19 C18 1.507(8) . ?
C19 C20 1.503(8) . ?
C23 C22 1.498(8) . ?
C18 C17 1.497(8) . ?
C5 C6 1.486(8) . ?
C5 C4 1.496(8) . ?
C6 C7 1.498(8) . ?
C9 C8 1.496(7) . ?
C9 C10 1.488(7) . ?
C8 C7 1.491(8) . ?
C17 C16 1.499(8) . ?
C3 C4 1.485(8) . ?
C3 C2 1.489(8) . ?
C16 C15 1.465(9) . ?
C27 C28 1.489(8) . ?
C15 O2 1.250(8) . ?
C15 O3 1.119(9) . ?
C28 C29 1.501(8) . ?
N1 C12 1.309(7) . ?
N1 C13 1.442(7) . ?
O1 C12 1.216(6) . ?
C29 C30 1.496(9) . ?
C2 C1 1.477(10) . ?
O2 C14 1.453(9) . ?
C13 C14 1.379(10) . ?
